data_4335177
loop_
_publ_author_name
'Ra\'ul Huerta-Lavorie'
'Diego Solis-Ibarra'
'Dana Victoria B\'aez-Rodr\'iguez'
'Marisol Reyes-Lezama'
'M. de las Nieves Zavala-Segovia'
'Vojtech Jancik'

_publ_section_title
;
 Heterometallic Alumo- and Gallodisilicates with M(O-Si-O)2M' and
 [M(O-Si-O)2]2M' Cores (M = Al, Ga; M' = Ti, Zr, Hf)
;
_journal_name_full 'Inorganic Chemistry'
_journal_page_first 6934
_journal_page_last 6943
_journal_paper_doi 10.1021/ic400156n
_journal_volume 52
_journal_year 2013
_chemical_formula_moiety 'C90 H154 Al2 N4 O16 Si4 Zr, 2.88(C7 H8)'
_chemical_formula_sum 'C110.16 H177.04 Al2 N4 O16 Si4 Zr'
_chemical_formula_weight 2071.06
_chemical_name_systematic
;
 ?
;
_space_group_IT_number 14
_symmetry_cell_setting monoclinic
_symmetry_space_group_name_Hall '-P 2yn'
_symmetry_space_group_name_H-M 'P 1 21/n 1'
_atom_sites_solution_hydrogens geom
_atom_sites_solution_primary direct
_atom_sites_solution_secondary difmap
_audit_creation_method SHELXL-97
_cell_angle_alpha 90.00
_cell_angle_beta 90.24(3)
_cell_angle_gamma 90.00
_cell_formula_units_Z 4
_cell_length_a 12.768(2)
_cell_length_b 46.784(5)
_cell_length_c 19.654(3)
_cell_measurement_reflns_used 9221
_cell_measurement_temperature 100(2)
_cell_measurement_theta_max 25.04
_cell_measurement_theta_min 2.25
_cell_volume 11740(3)
_computing_cell_refinement 'Bruker SAINT'
_computing_data_collection 'Bruker APEX2'
_computing_data_reduction 'Bruker SAINT'
_computing_molecular_graphics 'Bruker SHELXTL'
_computing_publication_material 'Bruker SHELXTL'
_computing_structure_refinement 'SHELXL-97 (Sheldrick, 1997)'
_computing_structure_solution 'SHELXS-97 (Sheldrick, 1990)'
_diffrn_ambient_temperature 100(2)
_diffrn_measured_fraction_theta_full 0.996
_diffrn_measured_fraction_theta_max 0.996
_diffrn_measurement_device_type 'Bruker APEX-II CCD'
_diffrn_measurement_method '\w scans'
_diffrn_radiation_monochromator graphite
_diffrn_radiation_source 'fine-focus sealed tube'
_diffrn_radiation_type MoK\a
_diffrn_radiation_wavelength 0.71073
_diffrn_reflns_av_R_equivalents 0.0587
_diffrn_reflns_av_sigmaI/netI 0.0549
_diffrn_reflns_limit_h_max 15
_diffrn_reflns_limit_h_min -15
_diffrn_reflns_limit_k_max 43
_diffrn_reflns_limit_k_min -55
_diffrn_reflns_limit_l_max 23
_diffrn_reflns_limit_l_min -23
_diffrn_reflns_number 77646
_diffrn_reflns_theta_full 25.05
_diffrn_reflns_theta_max 25.05
_diffrn_reflns_theta_min 1.67
_diffrn_standards_number 0
_exptl_absorpt_coefficient_mu 0.209
_exptl_absorpt_correction_T_max 0.928
_exptl_absorpt_correction_T_min 0.905
_exptl_absorpt_correction_type multi-scan
_exptl_absorpt_process_details 'SADABS, 2008 Sheldrick'
_exptl_crystal_colour colorless
_exptl_crystal_density_diffrn 1.172
_exptl_crystal_description prism
_exptl_crystal_F_000 4464
_exptl_crystal_size_max 0.464
_exptl_crystal_size_mid 0.446
_exptl_crystal_size_min 0.348
_refine_diff_density_max 0.718
_refine_diff_density_min -0.554
_refine_diff_density_rms 0.072
_refine_ls_extinction_method none
_refine_ls_goodness_of_fit_ref 1.110
_refine_ls_hydrogen_treatment constr
_refine_ls_matrix_type full
_refine_ls_number_parameters 1609
_refine_ls_number_reflns 20695
_refine_ls_number_restraints 1568
_refine_ls_restrained_S_all 1.095
_refine_ls_R_factor_all 0.0764
_refine_ls_R_factor_gt 0.0615
_refine_ls_shift/su_max 0.001
_refine_ls_shift/su_mean 0.000
_refine_ls_structure_factor_coef Fsqd
_refine_ls_weighting_details 'calc w=1/[\s^2^(Fo^2^)+(0.0559P)^2^+17.8953P] where P=(Fo^2^+2Fc^2^)/3'
_refine_ls_weighting_scheme calc
_refine_ls_wR_factor_gt 0.1397
_refine_ls_wR_factor_ref 0.1464
_reflns_number_gt 17023
_reflns_number_total 20695
_reflns_threshold_expression >2sigma(I)
_cod_data_source_file ic400156n_si_002_08.cif
_cod_data_source_block Compound8
_cod_database_code 4335177

loop_
_symmetry_equiv_pos_as_xyz
'x, y, z'
'-x+1/2, y+1/2, -z+1/2'
'-x, -y, -z'
'x-1/2, -y-1/2, z-1/2'

loop_
_atom_site_label
_atom_site_type_symbol
_atom_site_fract_x
_atom_site_fract_y
_atom_site_fract_z
_atom_site_U_iso_or_equiv
_atom_site_adp_type
_atom_site_occupancy
_atom_site_symmetry_multiplicity
_atom_site_calc_flag
_atom_site_refinement_flags
_atom_site_disorder_assembly
_atom_site_disorder_group
Zr1 Zr 0.75166(2) 0.133647(7) 0.740118(15) 0.01533(9) Uani 1 1 d . . .
Si1 Si 0.64325(7) 0.163075(19) 0.88735(4) 0.01631(19) Uani 1 1 d . . .
Si2 Si 0.90101(7) 0.09423(2) 0.85512(4) 0.0176(2) Uani 1 1 d . . .
Si3 Si 0.60140(7) 0.10673(2) 0.60632(4) 0.0185(2) Uani 1 1 d . . .
Si4 Si 0.84914(7) 0.18067(2) 0.61607(4) 0.0176(2) Uani 1 1 d . . .
Al1 Al 0.72411(7) 0.10784(2) 0.96891(5) 0.0162(2) Uani 1 1 d . . .
Al2 Al 0.63595(7) 0.16829(2) 0.53197(5) 0.0179(2) Uani 1 1 d . . .
O1 O 0.67159(17) 0.13998(5) 0.94475(11) 0.0194(5) Uani 1 1 d . . .
O2 O 0.67146(16) 0.15104(5) 0.81195(11) 0.0189(5) Uani 1 1 d . . .
O3 O 0.71148(17) 0.19185(5) 0.90045(11) 0.0204(5) Uani 1 1 d . . .
O4 O 0.51876(17) 0.17014(5) 0.88592(11) 0.0212(5) Uani 1 1 d . . .
O5 O 0.82275(17) 0.09666(5) 0.91771(11) 0.0204(5) Uani 1 1 d . . .
O6 O 0.85045(17) 0.10879(5) 0.78678(11) 0.0220(5) Uani 1 1 d . . .
O7 O 1.01377(17) 0.10862(5) 0.87249(12) 0.0252(5) Uani 1 1 d . . .
O8 O 0.92237(17) 0.06068(5) 0.84227(11) 0.0224(5) Uani 1 1 d . . .
O9 O 0.60579(17) 0.13422(5) 0.55805(11) 0.0215(5) Uani 1 1 d . . .
O10 O 0.66018(17) 0.11280(5) 0.67840(11) 0.0203(5) Uani 1 1 d . . .
O11 O 0.65892(19) 0.07993(5) 0.56871(12) 0.0258(5) Uani 1 1 d . . .
O12 O 0.48134(18) 0.09829(5) 0.62499(11) 0.0238(5) Uani 1 1 d . . .
O13 O 0.74905(16) 0.18112(5) 0.56694(11) 0.0202(5) Uani 1 1 d . . .
O14 O 0.82402(17) 0.16145(5) 0.68328(11) 0.0196(5) Uani 1 1 d . . .
O15 O 0.95432(17) 0.16880(5) 0.57883(11) 0.0229(5) Uani 1 1 d . . .
O16 O 0.87664(17) 0.21347(5) 0.63655(11) 0.0208(5) Uani 1 1 d . . .
N1 N 0.6264(2) 0.07736(6) 0.97923(13) 0.0185(6) Uani 1 1 d . . .
N2 N 0.7603(2) 0.11212(6) 1.06305(13) 0.0195(6) Uani 1 1 d . . .
N3 N 0.5265(2) 0.19525(6) 0.54318(13) 0.0197(6) Uani 1 1 d . . .
N4 N 0.6362(2) 0.16830(6) 0.43478(13) 0.0221(6) Uani 1 1 d . . .
C1 C 0.4756(3) 0.05631(8) 1.03991(19) 0.0305(9) Uani 1 1 d . . .
H1A H 0.4941 0.0374 1.0223 0.046 Uiso 1 1 calc R . .
H1B H 0.4189 0.0644 1.0123 0.046 Uiso 1 1 calc R . .
H1C H 0.4525 0.0545 1.0872 0.046 Uiso 1 1 calc R . .
C2 C 0.5703(3) 0.07570(7) 1.03676(16) 0.0216(7) Uani 1 1 d . . .
C3 C 0.5960(3) 0.09074(8) 1.09501(17) 0.0257(8) Uani 1 1 d . . .
H3A H 0.5434 0.0916 1.1291 0.031 Uiso 1 1 calc R . .
C4 C 0.6904(3) 0.10501(8) 1.11015(17) 0.0239(8) Uani 1 1 d . . .
C5 C 0.7104(3) 0.11039(9) 1.18457(17) 0.0353(9) Uani 1 1 d . . .
H5A H 0.7820 0.1175 1.1908 0.053 Uiso 1 1 calc R . .
H5B H 0.7017 0.0925 1.2100 0.053 Uiso 1 1 calc R . .
H5C H 0.6605 0.1246 1.2014 0.053 Uiso 1 1 calc R . .
C6 C 0.6156(3) 0.05425(7) 0.93005(17) 0.0210(7) Uani 1 1 d . . .
C7 C 0.5410(3) 0.05569(7) 0.87751(17) 0.0228(7) Uani 1 1 d . . .
C8 C 0.5374(3) 0.03355(8) 0.83048(19) 0.0314(9) Uani 1 1 d . . .
H8A H 0.4888 0.0345 0.7938 0.038 Uiso 1 1 calc R . .
C9 C 0.6028(3) 0.01027(9) 0.8361(2) 0.0385(10) Uani 1 1 d . . .
H9A H 0.6000 -0.0045 0.8030 0.046 Uiso 1 1 calc R . .
C10 C 0.6723(3) 0.00846(8) 0.8895(2) 0.0351(9) Uani 1 1 d . . .
H10D H 0.7160 -0.0079 0.8936 0.042 Uiso 1 1 calc R . .
C11 C 0.6799(3) 0.03019(8) 0.93787(18) 0.0266(8) Uani 1 1 d . . .
C12 C 0.7512(3) 0.02592(8) 0.99894(19) 0.0289(8) Uani 1 1 d . . .
H12A H 0.7561 0.0445 1.0238 0.035 Uiso 1 1 calc R . .
C13 C 0.8614(3) 0.01717(9) 0.9783(2) 0.0376(10) Uani 1 1 d . . .
H13A H 0.8910 0.0318 0.9482 0.056 Uiso 1 1 calc R . .
H13B H 0.8587 -0.0012 0.9544 0.056 Uiso 1 1 calc R . .
H13C H 0.9053 0.0153 1.0191 0.056 Uiso 1 1 calc R . .
C14 C 0.7048(3) 0.00377(9) 1.0474(2) 0.0415(10) Uani 1 1 d . . .
H14A H 0.6338 0.0096 1.0601 0.062 Uiso 1 1 calc R . .
H14B H 0.7486 0.0024 1.0883 0.062 Uiso 1 1 calc R . .
H14C H 0.7022 -0.0149 1.0247 0.062 Uiso 1 1 calc R . .
C15 C 0.4653(3) 0.08041(8) 0.87058(18) 0.0254(8) Uani 1 1 d . . .
H15A H 0.4725 0.0927 0.9120 0.030 Uiso 1 1 calc R . .
C16 C 0.4919(4) 0.09845(9) 0.8093(2) 0.0470(12) Uani 1 1 d . . .
H16A H 0.5659 0.1040 0.8115 0.071 Uiso 1 1 calc R . .
H16B H 0.4481 0.1157 0.8091 0.071 Uiso 1 1 calc R . .
H16C H 0.4790 0.0874 0.7677 0.071 Uiso 1 1 calc R . .
C17 C 0.3522(3) 0.07025(10) 0.8662(2) 0.0436(11) Uani 1 1 d . . .
H17A H 0.3363 0.0583 0.9058 0.065 Uiso 1 1 calc R . .
H17B H 0.3422 0.0591 0.8245 0.065 Uiso 1 1 calc R . .
H17C H 0.3053 0.0868 0.8655 0.065 Uiso 1 1 calc R . .
C18 C 0.8569(3) 0.12571(8) 1.08659(16) 0.0223(7) Uani 1 1 d . . .
C19 C 0.9474(3) 0.10880(8) 1.09441(17) 0.0265(8) Uani 1 1 d . . .
C20 C 1.0357(3) 0.12180(9) 1.12265(19) 0.0319(9) Uani 1 1 d . . .
H20D H 1.0975 0.1108 1.1289 0.038 Uiso 1 1 calc R . .
C21 C 1.0362(3) 0.15005(9) 1.14170(19) 0.0340(9) Uani 1 1 d . . .
H21D H 1.0970 0.1583 1.1617 0.041 Uiso 1 1 calc R . .
C22 C 0.9480(3) 0.16627(9) 1.13158(18) 0.0302(8) Uani 1 1 d . . .
H22A H 0.9494 0.1859 1.1438 0.036 Uiso 1 1 calc R . .
C23 C 0.8565(3) 0.15491(8) 1.10393(16) 0.0246(8) Uani 1 1 d . . .
C24 C 0.7625(3) 0.17444(8) 1.09478(19) 0.0302(8) Uani 1 1 d . . .
H24A H 0.7061 0.1636 1.0704 0.036 Uiso 1 1 calc R . .
C25 C 0.7906(4) 0.20042(9) 1.0530(2) 0.0420(10) Uani 1 1 d . . .
H25A H 0.8212 0.1943 1.0097 0.063 Uiso 1 1 calc R . .
H25B H 0.8415 0.2121 1.0781 0.063 Uiso 1 1 calc R . .
H25C H 0.7274 0.2117 1.0441 0.063 Uiso 1 1 calc R . .
C26 C 0.7191(5) 0.18509(11) 1.1627(3) 0.0644(16) Uani 1 1 d . . .
H26A H 0.7048 0.1687 1.1923 0.097 Uiso 1 1 calc R . .
H26B H 0.6541 0.1957 1.1546 0.097 Uiso 1 1 calc R . .
H26C H 0.7706 0.1977 1.1846 0.097 Uiso 1 1 calc R . .
C27 C 0.9500(3) 0.07756(8) 1.07603(19) 0.0314(9) Uani 1 1 d . . .
H27A H 0.8928 0.0742 1.0421 0.038 Uiso 1 1 calc R . .
C28 C 1.0525(3) 0.06840(10) 1.0430(2) 0.0435(11) Uani 1 1 d . . .
H28A H 1.0664 0.0806 1.0034 0.065 Uiso 1 1 calc R . .
H28B H 1.0470 0.0484 1.0283 0.065 Uiso 1 1 calc R . .
H28C H 1.1099 0.0703 1.0759 0.065 Uiso 1 1 calc R . .
C29 C 0.9264(5) 0.05909(11) 1.1379(3) 0.0615(14) Uani 1 1 d . . .
H29A H 0.8594 0.0650 1.1577 0.092 Uiso 1 1 calc R . .
H29B H 0.9823 0.0614 1.1718 0.092 Uiso 1 1 calc RD . .
H29C H 0.9224 0.0390 1.1241 0.092 Uiso 1 1 calc R . .
C30 C 0.7168(3) 0.21876(7) 0.86341(18) 0.0230(7) Uani 1 1 d . . .
C31 C 0.8239(3) 0.23117(8) 0.87994(18) 0.0283(8) Uani 1 1 d . . .
H31D H 0.8785 0.2185 0.8623 0.042 Uiso 1 1 calc R . .
H31E H 0.8318 0.2330 0.9294 0.042 Uiso 1 1 calc R . .
H31F H 0.8306 0.2501 0.8588 0.042 Uiso 1 1 calc R . .
C32 C 0.7052(3) 0.21437(8) 0.78771(17) 0.0263(8) Uani 1 1 d . . .
H32A H 0.7611 0.2018 0.7715 0.039 Uiso 1 1 calc R . .
H32B H 0.7099 0.2329 0.7645 0.039 Uiso 1 1 calc R . .
H32C H 0.6370 0.2056 0.7779 0.039 Uiso 1 1 calc R . .
C33 C 0.6308(3) 0.23837(8) 0.8896(2) 0.0356(9) Uani 1 1 d . . .
H33A H 0.6371 0.2402 0.9391 0.053 Uiso 1 1 calc R . .
H33B H 0.5623 0.2302 0.8780 0.053 Uiso 1 1 calc R . .
H33C H 0.6378 0.2572 0.8684 0.053 Uiso 1 1 calc R . .
C34 C 0.4432(2) 0.17367(8) 0.93979(17) 0.0217(7) Uani 1 1 d . . .
C35 C 0.3535(3) 0.19004(8) 0.90635(18) 0.0256(8) Uani 1 1 d . . .
H35A H 0.3249 0.1788 0.8686 0.038 Uiso 1 1 calc R . .
H35B H 0.3795 0.2084 0.8891 0.038 Uiso 1 1 calc R . .
H35C H 0.2984 0.1935 0.9399 0.038 Uiso 1 1 calc R . .
C36 C 0.4065(3) 0.14448(8) 0.96342(19) 0.0301(8) Uani 1 1 d . . .
H36A H 0.4658 0.1339 0.9829 0.045 Uiso 1 1 calc R . .
H36B H 0.3779 0.1338 0.9246 0.045 Uiso 1 1 calc R . .
H36C H 0.3521 0.1468 0.9980 0.045 Uiso 1 1 calc R . .
C37 C 0.4888(3) 0.19026(8) 0.99955(17) 0.0279(8) Uani 1 1 d . . .
H37A H 0.5503 0.1802 1.0174 0.042 Uiso 1 1 calc R . .
H37B H 0.4360 0.1919 1.0354 0.042 Uiso 1 1 calc R . .
H37C H 0.5095 0.2094 0.9844 0.042 Uiso 1 1 calc R . .
C38 C 1.0484(3) 0.13771(8) 0.88022(19) 0.0258(8) Uani 1 1 d . . .
C39 C 1.1121(4) 0.14514(10) 0.8180(2) 0.0442(11) Uani 1 1 d . . .
H39A H 1.1724 0.1322 0.8149 0.066 Uiso 1 1 calc R . .
H39B H 1.1369 0.1649 0.8216 0.066 Uiso 1 1 calc R . .
H39C H 1.0685 0.1431 0.7772 0.066 Uiso 1 1 calc R . .
C40 C 0.9569(3) 0.15838(9) 0.8882(3) 0.0575(14) Uani 1 1 d . . .
H40A H 0.9143 0.1526 0.9272 0.086 Uiso 1 1 calc R . .
H40B H 0.9138 0.1581 0.8469 0.086 Uiso 1 1 calc R . .
H40C H 0.9839 0.1777 0.8957 0.086 Uiso 1 1 calc R . .
C41 C 1.1151(4) 0.13851(10) 0.9434(2) 0.0432(11) Uani 1 1 d . . .
H41A H 1.0715 0.1347 0.9832 0.065 Uiso 1 1 calc R . .
H41B H 1.1474 0.1574 0.9478 0.065 Uiso 1 1 calc R . .
H41C H 1.1700 0.1239 0.9402 0.065 Uiso 1 1 calc R . .
C42 C 1.0017(3) 0.04575(8) 0.80470(18) 0.0271(8) Uani 1 1 d . . .
C43 C 0.9499(4) 0.01844(9) 0.7796(2) 0.0428(10) Uani 1 1 d . . .
H43A H 0.9230 0.0077 0.8185 0.064 Uiso 1 1 calc R . .
H43B H 1.0014 0.0068 0.7553 0.064 Uiso 1 1 calc R . .
H43C H 0.8920 0.0233 0.7488 0.064 Uiso 1 1 calc R . .
C44 C 1.0907(3) 0.03873(9) 0.8536(2) 0.0389(10) Uani 1 1 d . . .
H44A H 1.0645 0.0264 0.8901 0.058 Uiso 1 1 calc R . .
H44B H 1.1184 0.0565 0.8732 0.058 Uiso 1 1 calc R . .
H44C H 1.1465 0.0288 0.8290 0.058 Uiso 1 1 calc R . .
C45 C 1.0414(3) 0.06354(9) 0.74566(19) 0.0344(9) Uani 1 1 d . . .
H45A H 0.9827 0.0686 0.7157 0.052 Uiso 1 1 calc R . .
H45B H 1.0932 0.0525 0.7200 0.052 Uiso 1 1 calc R . .
H45C H 1.0741 0.0810 0.7631 0.052 Uiso 1 1 calc R . .
C46 C 0.3493(3) 0.21263(9) 0.51215(19) 0.0301(9) Uani 1 1 d . . .
H46A H 0.3657 0.2318 0.5290 0.045 Uiso 1 1 calc R . .
H46B H 0.3108 0.2021 0.5471 0.045 Uiso 1 1 calc R . .
H46C H 0.3063 0.2141 0.4709 0.045 Uiso 1 1 calc R . .
C47 C 0.4498(3) 0.19706(8) 0.49596(17) 0.0231(8) Uani 1 1 d . . .
C48 C 0.4594(3) 0.18609(8) 0.43079(18) 0.0280(8) Uani 1 1 d . . .
H48A H 0.3971 0.1854 0.4043 0.034 Uiso 1 1 calc R . .
C49 C 0.5501(3) 0.17604(8) 0.39978(17) 0.0248(8) Uani 1 1 d . . .
C50 C 0.5491(3) 0.17579(10) 0.32302(18) 0.0380(10) Uani 1 1 d . . .
H50A H 0.5926 0.1600 0.3066 0.057 Uiso 1 1 calc R . .
H50B H 0.5769 0.1939 0.3060 0.057 Uiso 1 1 calc R . .
H50C H 0.4771 0.1733 0.3067 0.057 Uiso 1 1 calc R . .
C51 C 0.5175(2) 0.21481(7) 0.60067(17) 0.0207(7) Uani 1 1 d . . .
C52 C 0.4544(2) 0.20800(7) 0.65656(17) 0.0213(7) Uani 1 1 d . . .
C53 C 0.4443(3) 0.22775(8) 0.70844(19) 0.0294(8) Uani 1 1 d . . .
H53A H 0.4016 0.2233 0.7465 0.035 Uiso 1 1 calc R . .
C54 C 0.4950(3) 0.25375(8) 0.7060(2) 0.0331(9) Uani 1 1 d . . .
H54A H 0.4864 0.2672 0.7417 0.040 Uiso 1 1 calc R . .
C55 C 0.5583(3) 0.26010(8) 0.6514(2) 0.0306(9) Uani 1 1 d . . .
H55A H 0.5941 0.2779 0.6504 0.037 Uiso 1 1 calc R . .
C56 C 0.5709(3) 0.24113(7) 0.59763(18) 0.0238(8) Uani 1 1 d . . .
C57 C 0.6381(3) 0.24939(8) 0.5372(2) 0.0296(8) Uani 1 1 d . . .
H57A H 0.6659 0.2314 0.5167 0.035 Uiso 1 1 calc R . .
C58 C 0.7312(3) 0.26755(11) 0.5582(3) 0.0561(14) Uani 1 1 d . . .
H58A H 0.7661 0.2588 0.5975 0.084 Uiso 1 1 calc R . .
H58B H 0.7071 0.2868 0.5704 0.084 Uiso 1 1 calc R . .
H58C H 0.7806 0.2688 0.5203 0.084 Uiso 1 1 calc R . .
C59 C 0.5747(3) 0.26459(11) 0.4832(2) 0.0468(12) Uani 1 1 d . . .
H59A H 0.6192 0.2685 0.4438 0.070 Uiso 1 1 calc R . .
H59B H 0.5479 0.2826 0.5015 0.070 Uiso 1 1 calc R . .
H59C H 0.5159 0.2525 0.4691 0.070 Uiso 1 1 calc R . .
C60 C 0.4010(3) 0.17918(8) 0.66236(18) 0.0241(8) Uani 1 1 d . . .
H60A H 0.4025 0.1699 0.6165 0.029 Uiso 1 1 calc R . .
C61 C 0.4627(3) 0.16040(8) 0.71130(19) 0.0328(9) Uani 1 1 d . . .
H61A H 0.5364 0.1600 0.6976 0.049 Uiso 1 1 calc R . .
H61B H 0.4343 0.1409 0.7103 0.049 Uiso 1 1 calc R . .
H61C H 0.4573 0.1681 0.7575 0.049 Uiso 1 1 calc R . .
C62 C 0.2867(3) 0.18132(9) 0.6846(2) 0.0382(10) Uani 1 1 d . . .
H62A H 0.2480 0.1935 0.6527 0.057 Uiso 1 1 calc R . .
H62B H 0.2833 0.1896 0.7303 0.057 Uiso 1 1 calc R . .
H62C H 0.2554 0.1622 0.6851 0.057 Uiso 1 1 calc R . .
C63 C 0.7271(3) 0.15986(8) 0.39480(16) 0.0232(8) Uani 1 1 d . . .
C64 C 0.8000(3) 0.18064(9) 0.37567(18) 0.0311(9) Uani 1 1 d . . .
C65 C 0.8832(3) 0.17214(10) 0.33460(19) 0.0386(10) Uani 1 1 d . . .
H65A H 0.9328 0.1860 0.3201 0.046 Uiso 1 1 calc R . .
C66 C 0.8949(3) 0.14422(10) 0.31465(19) 0.0392(10) Uani 1 1 d . . .
H66A H 0.9515 0.1389 0.2861 0.047 Uiso 1 1 calc R . .
C67 C 0.8243(3) 0.12395(10) 0.33618(18) 0.0368(10) Uani 1 1 d . . .
H67A H 0.8342 0.1046 0.3230 0.044 Uiso 1 1 calc R . .
C68 C 0.7386(3) 0.13096(9) 0.37679(17) 0.0295(8) Uani 1 1 d . . .
C69 C 0.6642(3) 0.10783(8) 0.40172(18) 0.0359(10) Uani 1 1 d . . .
H69A H 0.6472 0.1125 0.4501 0.043 Uiso 1 1 calc R . .
C70 C 0.7136(4) 0.07849(9) 0.4019(2) 0.0507(12) Uani 1 1 d . . .
H70A H 0.6678 0.0651 0.4259 0.076 Uiso 1 1 calc R . .
H70B H 0.7817 0.0793 0.4251 0.076 Uiso 1 1 calc R . .
H70C H 0.7235 0.0720 0.3550 0.076 Uiso 1 1 calc R . .
C71 C 0.5601(4) 0.10641(10) 0.3631(2) 0.0466(11) Uani 1 1 d . . .
H71A H 0.5213 0.1242 0.3700 0.070 Uiso 1 1 calc R . .
H71B H 0.5187 0.0903 0.3801 0.070 Uiso 1 1 calc R . .
H71C H 0.5737 0.1038 0.3145 0.070 Uiso 1 1 calc R . .
C72 C 0.7910(3) 0.21169(9) 0.3967(2) 0.0403(10) Uani 1 1 d . . .
H72A H 0.7321 0.2131 0.4299 0.048 Uiso 1 1 calc R . .
C73 C 0.8909(4) 0.22121(11) 0.4333(2) 0.0582(14) Uani 1 1 d . . .
H73A H 0.9064 0.2080 0.4707 0.087 Uiso 1 1 calc R . .
H73B H 0.8811 0.2405 0.4515 0.087 Uiso 1 1 calc R . .
H73C H 0.9494 0.2212 0.4011 0.087 Uiso 1 1 calc R . .
C74 C 0.7662(4) 0.23173(10) 0.3375(2) 0.0488(11) Uani 1 1 d . . .
H74A H 0.7018 0.2254 0.3148 0.073 Uiso 1 1 calc R . .
H74B H 0.8242 0.2314 0.3050 0.073 Uiso 1 1 calc R . .
H74C H 0.7567 0.2512 0.3548 0.073 Uiso 1 1 calc R . .
C75 C 0.7007(3) 0.05395(8) 0.59867(19) 0.0326(9) Uani 1 1 d . . .
C76 C 0.6436(4) 0.04549(8) 0.66362(19) 0.0377(10) Uani 1 1 d . . .
H76A H 0.5690 0.0427 0.6536 0.057 Uiso 1 1 calc R . .
H76B H 0.6519 0.0606 0.6977 0.057 Uiso 1 1 calc R . .
H76C H 0.6733 0.0276 0.6813 0.057 Uiso 1 1 calc R . .
C77 C 0.6869(4) 0.03051(9) 0.5452(2) 0.0476(12) Uani 1 1 d . . .
H77A H 0.6122 0.0276 0.5360 0.071 Uiso 1 1 calc R . .
H77B H 0.7176 0.0127 0.5621 0.071 Uiso 1 1 calc RD . .
H77C H 0.7222 0.0362 0.5031 0.071 Uiso 1 1 calc R . .
C78 C 0.8156(3) 0.05866(10) 0.6127(2) 0.0475(11) Uani 1 1 d . . .
H78A H 0.8506 0.0646 0.5708 0.071 Uiso 1 1 calc R . .
H78B H 0.8471 0.0408 0.6292 0.071 Uiso 1 1 calc R . .
H78C H 0.8239 0.0736 0.6473 0.071 Uiso 1 1 calc R . .
C79 C 0.3920(3) 0.09059(8) 0.5842(2) 0.0317(9) Uani 1 1 d . . .
C80 C 0.3088(3) 0.08221(12) 0.6353(2) 0.0562(13) Uani 1 1 d . . .
H80A H 0.3360 0.0671 0.6649 0.084 Uiso 1 1 calc RD . .
H80B H 0.2465 0.0753 0.6111 0.084 Uiso 1 1 calc RD . .
H80C H 0.2901 0.0989 0.6629 0.084 Uiso 1 1 calc R . .
C81 C 0.3563(4) 0.11554(10) 0.5418(3) 0.0577(14) Uani 1 1 d . . .
H81A H 0.4111 0.1206 0.5091 0.087 Uiso 1 1 calc R . .
H81B H 0.3424 0.1319 0.5715 0.087 Uiso 1 1 calc R . .
H81C H 0.2921 0.1104 0.5172 0.087 Uiso 1 1 calc R . .
C82 C 0.4174(3) 0.06547(10) 0.5384(2) 0.0461(11) Uani 1 1 d D . .
H82A H 0.4370 0.0490 0.5663 0.069 Uiso 1 1 calc RD . .
H82B H 0.4758 0.0705 0.5085 0.069 Uiso 1 1 calc R . .
H82C H 0.3559 0.0607 0.5107 0.069 Uiso 1 1 calc RD . .
C83 C 0.9888(3) 0.14122(8) 0.55664(18) 0.0258(8) Uani 1 1 d . . .
C84 C 0.8986(3) 0.12508(9) 0.5232(2) 0.0386(10) Uani 1 1 d . . .
H84A H 0.8705 0.1364 0.4853 0.058 Uiso 1 1 calc R . .
H84B H 0.8433 0.1218 0.5567 0.058 Uiso 1 1 calc R . .
H84C H 0.9239 0.1067 0.5060 0.058 Uiso 1 1 calc R . .
C85 C 1.0741(3) 0.14703(10) 0.5048(2) 0.0447(11) Uani 1 1 d . . .
H85A H 1.0452 0.1583 0.4672 0.067 Uiso 1 1 calc R . .
H85B H 1.1009 0.1289 0.4872 0.067 Uiso 1 1 calc R . .
H85C H 1.1313 0.1576 0.5265 0.067 Uiso 1 1 calc R . .
C86 C 1.0322(3) 0.12496(9) 0.6168(2) 0.0348(9) Uani 1 1 d . . .
H86A H 1.0896 0.1359 0.6375 0.052 Uiso 1 1 calc R . .
H86B H 1.0583 0.1063 0.6016 0.052 Uiso 1 1 calc R . .
H86C H 0.9767 0.1221 0.6505 0.052 Uiso 1 1 calc R . .
C87 C 0.9732(3) 0.22577(7) 0.66204(17) 0.0222(7) Uani 1 1 d . . .
C88 C 0.9447(3) 0.25420(8) 0.6933(2) 0.0313(9) Uani 1 1 d . . .
H88A H 0.8944 0.2512 0.7301 0.047 Uiso 1 1 calc R . .
H88B H 0.9133 0.2665 0.6584 0.047 Uiso 1 1 calc R . .
H88C H 1.0079 0.2633 0.7115 0.047 Uiso 1 1 calc R . .
C89 C 1.0477(3) 0.23048(9) 0.60231(19) 0.0311(9) Uani 1 1 d . . .
H89A H 1.0679 0.2120 0.5831 0.047 Uiso 1 1 calc R . .
H89B H 1.1104 0.2406 0.6183 0.047 Uiso 1 1 calc R . .
H89C H 1.0126 0.2419 0.5673 0.047 Uiso 1 1 calc R . .
C90 C 1.0220(3) 0.20638(8) 0.71567(18) 0.0262(8) Uani 1 1 d . . .
H90A H 0.9724 0.2036 0.7531 0.039 Uiso 1 1 calc R . .
H90B H 1.0863 0.2152 0.7332 0.039 Uiso 1 1 calc R . .
H90C H 1.0387 0.1878 0.6953 0.039 Uiso 1 1 calc R . .
C91 C 0.8093(7) 0.3533(2) 0.7241(6) 0.0430(18) Uani 0.48(2) 1 d PDU A 1
C92 C 0.7998(10) 0.3239(2) 0.7131(7) 0.042(2) Uani 0.48(2) 1 d PDU A 1
H92 H 0.8331 0.3153 0.6751 0.050 Uiso 0.48(2) 1 calc PR A 1
C93 C 0.7415(11) 0.3071(2) 0.7580(8) 0.043(2) Uani 0.48(2) 1 d PDU A 1
H93 H 0.7352 0.2871 0.7505 0.051 Uiso 0.48(2) 1 calc PR A 1
C94 C 0.6924(8) 0.3198(3) 0.8138(8) 0.045(2) Uani 0.48(2) 1 d PDU A 1
H94 H 0.6525 0.3084 0.8443 0.054 Uiso 0.48(2) 1 calc PR A 1
C95 C 0.7022(10) 0.3491(3) 0.8249(6) 0.047(2) Uani 0.48(2) 1 d PDU A 1
H95 H 0.6692 0.3577 0.8630 0.056 Uiso 0.48(2) 1 calc PR A 1
C96 C 0.7605(11) 0.3658(2) 0.7799(6) 0.044(2) Uani 0.48(2) 1 d PDU A 1
H96 H 0.7669 0.3858 0.7874 0.053 Uiso 0.48(2) 1 calc PR A 1
C97 C 0.8735(11) 0.3717(4) 0.6746(8) 0.067(4) Uani 0.48(2) 1 d PDU A 1
H97A H 0.9025 0.3595 0.6387 0.101 Uiso 0.48(2) 1 calc PR A 1
H97B H 0.9307 0.3810 0.6995 0.101 Uiso 0.48(2) 1 calc PR A 1
H97C H 0.8281 0.3863 0.6541 0.101 Uiso 0.48(2) 1 calc PR A 1
C191 C 0.8175(6) 0.3479(2) 0.7312(5) 0.0438(18) Uani 0.52(2) 1 d PDU A 2
C192 C 0.7807(9) 0.31996(19) 0.7250(6) 0.0373(18) Uani 0.52(2) 1 d PDU A 2
H192 H 0.7982 0.3089 0.6861 0.045 Uiso 0.52(2) 1 calc PR A 2
C193 C 0.7181(9) 0.3082(2) 0.7759(7) 0.041(2) Uani 0.52(2) 1 d PDU A 2
H193 H 0.6933 0.2891 0.7717 0.050 Uiso 0.52(2) 1 calc PR A 2
C194 C 0.6919(7) 0.3244(3) 0.8331(7) 0.045(2) Uani 0.52(2) 1 d PDU A 2
H194 H 0.6488 0.3165 0.8675 0.054 Uiso 0.52(2) 1 calc PR A 2
C195 C 0.7295(9) 0.3522(2) 0.8392(6) 0.048(2) Uani 0.52(2) 1 d PDU A 2
H195 H 0.7125 0.3632 0.8783 0.058 Uiso 0.52(2) 1 calc PR A 2
C196 C 0.7919(9) 0.3641(2) 0.7883(5) 0.0425(19) Uani 0.52(2) 1 d PDU A 2
H196 H 0.8167 0.3832 0.7926 0.051 Uiso 0.52(2) 1 calc PR A 2
C197 C 0.8864(10) 0.3608(3) 0.6753(6) 0.055(3) Uani 0.52(2) 1 d PDU A 2
H19A H 0.9035 0.3806 0.6871 0.082 Uiso 0.52(2) 1 calc PR A 2
H19B H 0.8485 0.3604 0.6319 0.082 Uiso 0.52(2) 1 calc PR A 2
H19C H 0.9511 0.3497 0.6713 0.082 Uiso 0.52(2) 1 calc PR A 2
C98 C 0.1643(8) 0.0550(2) 0.3035(5) 0.147(3) Uani 0.509(3) 1 d PDU B 1
C99 C 0.0933(9) 0.0771(2) 0.3159(6) 0.146(3) Uani 0.509(3) 1 d PDU B 1
H99 H 0.0772 0.0905 0.2812 0.175 Uiso 0.509(3) 1 calc PR B 1
C100 C 0.0462(10) 0.0792(3) 0.3797(7) 0.152(3) Uani 0.509(3) 1 d PDU B 1
H100 H -0.0023 0.0941 0.3881 0.182 Uiso 0.509(3) 1 calc PR B 1
C101 C 0.0694(11) 0.0596(3) 0.4314(6) 0.155(3) Uani 0.509(3) 1 d PDU B 1
H101 H 0.0375 0.0614 0.4748 0.186 Uiso 0.509(3) 1 calc PR B 1
C102 C 0.1395(12) 0.0376(3) 0.4185(6) 0.157(3) Uani 0.509(3) 1 d PDU B 1
H102 H 0.1551 0.0241 0.4531 0.189 Uiso 0.509(3) 1 calc PR B 1
C103 C 0.1873(10) 0.0352(3) 0.3549(6) 0.158(3) Uani 0.509(3) 1 d PDU B 1
H103 H 0.2355 0.0202 0.3465 0.189 Uiso 0.509(3) 1 calc PR B 1
C104 C 0.2177(12) 0.0523(3) 0.2334(6) 0.136(4) Uani 0.509(3) 1 d PDU B 1
H10A H 0.2565 0.0343 0.2313 0.203 Uiso 0.509(3) 1 calc PR B 1
H10B H 0.2662 0.0683 0.2270 0.203 Uiso 0.509(3) 1 calc PR B 1
H10C H 0.1643 0.0527 0.1974 0.203 Uiso 0.509(3) 1 calc PR B 1
C198 C 0.208(2) 0.0480(5) 0.3619(9) 0.155(3) Uani 0.154(6) 1 d PDU C 2
C199 C 0.102(3) 0.0552(8) 0.3642(15) 0.155(3) Uani 0.154(6) 1 d PDU C 2
H199 H 0.0676 0.0624 0.3247 0.186 Uiso 0.154(6) 1 calc PR C 2
C200 C 0.0456(19) 0.0518(9) 0.4246(17) 0.156(3) Uani 0.154(6) 1 d PDU C 2
H200 H -0.0265 0.0567 0.4259 0.187 Uiso 0.154(6) 1 calc PR C 2
C201 C 0.0951(16) 0.0412(8) 0.4831(14) 0.155(4) Uani 0.154(6) 1 d PDU C 2
H201 H 0.0567 0.0390 0.5241 0.186 Uiso 0.154(6) 1 calc PR C 2
C202 C 0.2014(15) 0.0338(5) 0.4809(9) 0.157(4) Uani 0.154(6) 1 d PDU C 2
H202 H 0.2352 0.0265 0.5203 0.189 Uiso 0.154(6) 1 calc PRD C 2
C203 C 0.2579(18) 0.0374(3) 0.4204(8) 0.157(4) Uani 0.154(6) 1 d PDU C 2
H203 H 0.3302 0.0327 0.4191 0.188 Uiso 0.154(6) 1 calc PRD C 2
C204 C 0.270(3) 0.0516(9) 0.2949(10) 0.142(5) Uani 0.154(6) 1 d PDU C 2
H20A H 0.2303 0.0636 0.2632 0.213 Uiso 0.154(6) 1 calc PR C 2
H20B H 0.2826 0.0329 0.2743 0.213 Uiso 0.154(6) 1 calc PR C 2
H20C H 0.3378 0.0608 0.3048 0.213 Uiso 0.154(6) 1 calc PR C 2
C298 C 0.1235(13) 0.0571(4) 0.3474(7) 0.155(3) Uani 0.217(6) 1 d PDU D 3
C299 C 0.0280(16) 0.0427(4) 0.3534(8) 0.158(4) Uani 0.217(6) 1 d PDU D 3
H299 H -0.0099 0.0373 0.3137 0.189 Uiso 0.217(6) 1 calc PR D 3
C300 C -0.012(2) 0.0362(3) 0.4178(9) 0.159(4) Uani 0.217(6) 1 d PDU D 3
H300 H -0.0770 0.0265 0.4217 0.190 Uiso 0.217(6) 1 calc PR D 3
C301 C 0.044(2) 0.0441(3) 0.4765(8) 0.156(4) Uani 0.217(6) 1 d PDU D 3
H301 H 0.0173 0.0395 0.5202 0.188 Uiso 0.217(6) 1 calc PR D 3
C302 C 0.139(2) 0.0585(6) 0.4701(6) 0.156(4) Uani 0.217(6) 1 d PDU D 3
H302 H 0.1766 0.0640 0.5098 0.187 Uiso 0.217(6) 1 calc PRD D 3
C303 C 0.1794(17) 0.0650(6) 0.4058(7) 0.156(3) Uani 0.217(6) 1 d PDU D 3
H303 H 0.2444 0.0747 0.4018 0.187 Uiso 0.217(6) 1 calc PR D 3
C304 C 0.1676(14) 0.0641(7) 0.2762(7) 0.149(5) Uani 0.217(6) 1 d PDU D 3
H30A H 0.2211 0.0791 0.2804 0.223 Uiso 0.217(6) 1 calc PR D 3
H30B H 0.1108 0.0709 0.2467 0.223 Uiso 0.217(6) 1 calc PR D 3
H30C H 0.1990 0.0469 0.2565 0.223 Uiso 0.217(6) 1 calc PR D 3
C105 C 0.2617(9) 0.99241(18) 0.6607(5) 0.086(2) Uani 0.397(4) 1 d PDU E 1
C106 C 0.2379(10) 0.9806(2) 0.7242(5) 0.084(2) Uani 0.397(4) 1 d PDU E 1
H106 H 0.1678 0.9804 0.7402 0.101 Uiso 0.397(4) 1 calc PR E 1
C107 C 0.3191(12) 0.9692(3) 0.7638(6) 0.084(2) Uani 0.397(4) 1 d PDU E 1
H107 H 0.3038 0.9612 0.8071 0.100 Uiso 0.397(4) 1 calc PR E 1
C108 C 0.4221(11) 0.9693(3) 0.7404(7) 0.081(2) Uani 0.397(4) 1 d PDU E 1
H108 H 0.4764 0.9613 0.7676 0.098 Uiso 0.397(4) 1 calc PR E 1
C109 C 0.4458(10) 0.9812(3) 0.6769(7) 0.085(2) Uani 0.397(4) 1 d PDU E 1
H109 H 0.5159 0.9814 0.6609 0.102 Uiso 0.397(4) 1 calc PR E 1
C110 C 0.3650(9) 0.9928(3) 0.6374(6) 0.088(2) Uani 0.397(4) 1 d PDU E 1
H110 H 0.3805 1.0009 0.5944 0.105 Uiso 0.397(4) 1 calc PR E 1
C111 C 0.1734(11) 1.0051(3) 0.6158(6) 0.102(4) Uani 0.397(4) 1 d PDU E 1
H11A H 0.2033 1.0123 0.5733 0.153 Uiso 0.397(4) 1 calc PR E 1
H11B H 0.1393 1.0208 0.6402 0.153 Uiso 0.397(4) 1 calc PRD E 1
H11C H 0.1218 0.9902 0.6055 0.153 Uiso 0.397(4) 1 calc PR E 1
C205 C 0.3506(13) 0.9923(2) 0.6541(7) 0.087(2) Uani 0.190(6) 1 d PDU F 3
C206 C 0.3067(17) 0.9878(4) 0.7185(8) 0.086(2) Uani 0.190(6) 1 d PDU F 3
H206 H 0.2389 0.9950 0.7285 0.103 Uiso 0.190(6) 1 calc PR F 3
C207 C 0.363(2) 0.9727(5) 0.7679(9) 0.081(2) Uani 0.190(6) 1 d PDU F 3
H207 H 0.3336 0.9697 0.8116 0.097 Uiso 0.190(6) 1 calc PR F 3
C208 C 0.463(2) 0.9620(5) 0.7533(11) 0.083(3) Uani 0.190(6) 1 d PDU F 3
H208 H 0.5004 0.9516 0.7870 0.100 Uiso 0.190(6) 1 calc PR F 3
C209 C 0.5070(16) 0.9665(5) 0.6892(12) 0.083(3) Uani 0.190(6) 1 d PDU F 3
H209 H 0.5748 0.9592 0.6793 0.100 Uiso 0.190(6) 1 calc PR F 3
C210 C 0.4508(14) 0.9817(4) 0.6396(9) 0.086(3) Uani 0.190(6) 1 d PDU F 3
H210 H 0.4808 0.9849 0.5961 0.103 Uiso 0.190(6) 1 calc PR F 3
C211 C 0.2884(15) 1.0089(2) 0.5988(8) 0.105(5) Uani 0.190(6) 1 d PDU F 3
H21A H 0.3317 1.0109 0.5580 0.158 Uiso 0.190(6) 1 calc PR F 3
H21B H 0.2700 1.0278 0.6161 0.158 Uiso 0.190(6) 1 calc PR F 3
H21C H 0.2244 0.9983 0.5874 0.158 Uiso 0.190(6) 1 calc PR F 3
C305 C 0.4571(9) 0.9738(2) 0.6790(5) 0.084(2) Uani 0.413(7) 1 d PDU G 2
C306 C 0.3838(10) 0.9920(2) 0.6489(6) 0.087(2) Uani 0.413(7) 1 d PDU G 2
H306 H 0.3985 1.0007 0.6064 0.105 Uiso 0.413(7) 1 calc PR G 2
C307 C 0.2883(9) 0.9974(2) 0.6815(6) 0.089(2) Uani 0.413(7) 1 d PDU G 2
H307 H 0.2380 1.0097 0.6612 0.107 Uiso 0.413(7) 1 calc PR G 2
C308 C 0.2680(10) 0.9844(3) 0.7442(6) 0.083(2) Uani 0.413(7) 1 d PDU G 2
H308 H 0.2035 0.9879 0.7667 0.099 Uiso 0.413(7) 1 calc PR G 2
C309 C 0.3421(11) 0.9662(3) 0.7739(6) 0.081(2) Uani 0.413(7) 1 d PDU G 2
H309 H 0.3280 0.9577 0.8167 0.097 Uiso 0.413(7) 1 calc PR G 2
C310 C 0.4367(10) 0.9606(2) 0.7413(6) 0.078(2) Uani 0.413(7) 1 d PDU G 2
H310 H 0.4865 0.9480 0.7612 0.094 Uiso 0.413(7) 1 calc PR G 2
C311 C 0.5621(10) 0.9679(3) 0.6429(8) 0.115(4) Uani 0.413(7) 1 d PDU G 2
H31A H 0.6076 0.9566 0.6728 0.172 Uiso 0.413(7) 1 calc PR G 2
H31B H 0.5963 0.9861 0.6322 0.172 Uiso 0.413(7) 1 calc PR G 2
H31C H 0.5490 0.9573 0.6007 0.172 Uiso 0.413(7) 1 calc PR G 2

loop_
_atom_site_aniso_label
_atom_site_aniso_U_11
_atom_site_aniso_U_22
_atom_site_aniso_U_33
_atom_site_aniso_U_23
_atom_site_aniso_U_13
_atom_site_aniso_U_12
Zr1 0.01236(15) 0.01838(17) 0.01526(15) 0.00085(12) 0.00158(11) 0.00139(13)
Si1 0.0131(4) 0.0170(5) 0.0188(4) -0.0006(4) 0.0018(3) 0.0009(4)
Si2 0.0127(4) 0.0198(5) 0.0202(5) 0.0012(4) 0.0008(3) 0.0019(4)
Si3 0.0172(5) 0.0195(5) 0.0188(4) 0.0013(4) 0.0000(4) -0.0009(4)
Si4 0.0121(4) 0.0217(5) 0.0191(4) 0.0024(4) 0.0016(3) -0.0009(4)
Al1 0.0143(5) 0.0171(5) 0.0171(5) 0.0012(4) 0.0002(4) -0.0014(4)
Al2 0.0142(5) 0.0227(6) 0.0167(5) 0.0029(4) 0.0006(4) -0.0008(4)
O1 0.0180(12) 0.0206(13) 0.0195(11) 0.0000(9) 0.0021(9) -0.0003(9)
O2 0.0153(11) 0.0216(13) 0.0198(11) 0.0007(9) 0.0002(9) 0.0009(9)
O3 0.0187(12) 0.0186(13) 0.0241(12) 0.0015(10) 0.0016(9) -0.0008(9)
O4 0.0149(12) 0.0273(14) 0.0214(12) -0.0007(10) 0.0047(9) 0.0038(10)
O5 0.0187(12) 0.0218(13) 0.0207(12) 0.0028(9) 0.0024(9) 0.0031(10)
O6 0.0197(12) 0.0257(14) 0.0208(12) 0.0005(10) 0.0015(9) 0.0049(10)
O7 0.0131(12) 0.0261(14) 0.0364(14) -0.0006(11) -0.0014(10) 0.0004(10)
O8 0.0179(12) 0.0227(13) 0.0265(12) -0.0007(10) 0.0031(10) 0.0052(10)
O9 0.0204(12) 0.0240(13) 0.0201(11) 0.0009(10) 0.0012(9) -0.0011(10)
O10 0.0192(12) 0.0221(13) 0.0194(12) 0.0019(9) -0.0016(9) -0.0015(10)
O11 0.0315(14) 0.0214(13) 0.0244(12) 0.0001(10) -0.0007(10) 0.0041(11)
O12 0.0191(12) 0.0250(14) 0.0272(13) 0.0000(10) -0.0009(10) -0.0081(10)
O13 0.0136(11) 0.0256(13) 0.0214(12) 0.0020(10) 0.0001(9) -0.0020(9)
O14 0.0164(11) 0.0224(13) 0.0199(11) 0.0026(9) 0.0027(9) -0.0003(9)
O15 0.0145(12) 0.0278(14) 0.0265(12) -0.0010(10) 0.0044(9) -0.0011(10)
O16 0.0147(11) 0.0237(13) 0.0241(12) 0.0020(10) -0.0020(9) -0.0044(9)
N1 0.0198(14) 0.0183(15) 0.0175(14) 0.0032(11) -0.0003(11) 0.0004(11)
N2 0.0191(14) 0.0203(16) 0.0191(14) 0.0008(11) -0.0020(11) -0.0031(12)
N3 0.0178(14) 0.0209(16) 0.0204(14) 0.0057(12) -0.0013(11) -0.0017(12)
N4 0.0221(15) 0.0264(17) 0.0180(14) 0.0027(12) 0.0003(11) -0.0065(12)
C1 0.0241(19) 0.037(2) 0.030(2) -0.0012(17) 0.0035(15) -0.0111(17)
C2 0.0188(17) 0.0232(19) 0.0227(17) 0.0039(14) 0.0010(13) 0.0001(14)
C3 0.0233(19) 0.030(2) 0.0243(18) 0.0026(15) 0.0071(14) -0.0032(15)
C4 0.0271(19) 0.025(2) 0.0199(17) 0.0034(14) 0.0013(14) -0.0011(15)
C5 0.042(2) 0.046(3) 0.0182(18) 0.0004(16) -0.0003(16) -0.0136(19)
C6 0.0187(17) 0.0201(19) 0.0243(17) 0.0018(14) 0.0006(13) -0.0084(14)
C7 0.0214(18) 0.024(2) 0.0225(17) 0.0031(14) 0.0004(14) -0.0059(14)
C8 0.030(2) 0.033(2) 0.031(2) -0.0026(17) -0.0036(16) -0.0053(17)
C9 0.041(2) 0.033(2) 0.041(2) -0.0171(18) -0.0048(19) -0.0032(19)
C10 0.032(2) 0.025(2) 0.048(2) -0.0062(18) -0.0004(18) 0.0026(17)
C11 0.0245(19) 0.024(2) 0.0310(19) 0.0009(15) 0.0003(15) -0.0037(15)
C12 0.029(2) 0.022(2) 0.036(2) 0.0012(16) -0.0056(16) 0.0012(15)
C13 0.029(2) 0.035(2) 0.048(2) 0.0066(19) -0.0055(18) 0.0048(18)
C14 0.035(2) 0.042(3) 0.047(2) 0.012(2) -0.0023(19) -0.0060(19)
C15 0.0257(19) 0.025(2) 0.0251(18) 0.0028(15) -0.0042(15) -0.0013(15)
C16 0.080(3) 0.035(3) 0.026(2) 0.0096(18) -0.002(2) -0.009(2)
C17 0.025(2) 0.043(3) 0.063(3) 0.003(2) -0.0093(19) 0.0001(18)
C18 0.0247(18) 0.028(2) 0.0141(16) 0.0017(14) -0.0023(13) -0.0059(15)
C19 0.0237(19) 0.033(2) 0.0227(18) 0.0044(15) -0.0005(14) -0.0042(16)
C20 0.0205(19) 0.041(2) 0.034(2) 0.0040(18) -0.0052(15) -0.0041(17)
C21 0.024(2) 0.044(3) 0.034(2) -0.0022(18) -0.0049(16) -0.0150(18)
C22 0.030(2) 0.032(2) 0.0289(19) -0.0031(16) 0.0022(16) -0.0087(17)
C23 0.0288(19) 0.028(2) 0.0175(17) -0.0001(14) 0.0023(14) -0.0044(15)
C24 0.028(2) 0.026(2) 0.037(2) -0.0046(16) -0.0022(16) -0.0041(16)
C25 0.049(3) 0.036(3) 0.042(2) 0.0062(19) -0.004(2) -0.001(2)
C26 0.082(4) 0.052(3) 0.060(3) 0.014(2) 0.039(3) 0.027(3)
C27 0.025(2) 0.033(2) 0.037(2) 0.0033(17) -0.0067(16) 0.0005(16)
C28 0.034(2) 0.038(3) 0.059(3) -0.008(2) -0.002(2) 0.0022(19)
C29 0.087(4) 0.039(3) 0.058(3) 0.016(2) 0.011(3) -0.001(3)
C30 0.0211(18) 0.0160(18) 0.0320(19) 0.0029(14) 0.0072(14) 0.0000(14)
C31 0.032(2) 0.023(2) 0.0299(19) 0.0017(15) 0.0031(16) -0.0048(16)
C32 0.0279(19) 0.021(2) 0.0302(19) 0.0047(15) -0.0004(15) -0.0030(15)
C33 0.031(2) 0.024(2) 0.051(2) 0.0048(18) 0.0157(18) 0.0069(17)
C34 0.0137(16) 0.028(2) 0.0231(17) -0.0026(14) 0.0069(13) 0.0019(14)
C35 0.0157(17) 0.030(2) 0.0311(19) -0.0048(16) 0.0044(14) 0.0045(15)
C36 0.0254(19) 0.030(2) 0.036(2) 0.0024(16) 0.0085(16) 0.0001(16)
C37 0.0230(18) 0.036(2) 0.0245(18) -0.0058(16) 0.0068(14) 0.0007(16)
C38 0.0154(17) 0.024(2) 0.038(2) 0.0013(16) 0.0003(15) -0.0049(14)
C39 0.051(3) 0.046(3) 0.035(2) 0.0077(19) 0.005(2) -0.014(2)
C40 0.022(2) 0.029(3) 0.122(5) -0.012(3) -0.001(2) -0.0002(18)
C41 0.052(3) 0.044(3) 0.033(2) 0.0036(19) -0.0095(19) -0.018(2)
C42 0.0248(19) 0.027(2) 0.0299(19) -0.0002(15) 0.0039(15) 0.0109(15)
C43 0.049(3) 0.036(3) 0.044(2) -0.0078(19) 0.006(2) 0.005(2)
C44 0.027(2) 0.046(3) 0.044(2) 0.0053(19) 0.0001(18) 0.0144(18)
C45 0.032(2) 0.037(2) 0.034(2) 0.0007(17) 0.0086(17) 0.0108(18)
C46 0.0185(18) 0.041(2) 0.031(2) 0.0101(17) -0.0043(15) 0.0023(16)
C47 0.0152(17) 0.026(2) 0.0281(19) 0.0120(15) -0.0023(14) -0.0027(14)
C48 0.0183(18) 0.036(2) 0.030(2) 0.0087(16) -0.0092(15) -0.0067(15)
C49 0.029(2) 0.024(2) 0.0211(17) 0.0052(14) -0.0038(14) -0.0094(15)
C50 0.035(2) 0.057(3) 0.0220(19) 0.0103(18) -0.0053(16) -0.012(2)
C51 0.0150(16) 0.0208(19) 0.0263(18) 0.0031(14) -0.0050(13) 0.0044(14)
C52 0.0143(16) 0.0218(19) 0.0277(18) 0.0022(14) -0.0020(13) 0.0045(14)
C53 0.0253(19) 0.033(2) 0.030(2) 0.0055(16) 0.0025(15) 0.0077(16)
C54 0.034(2) 0.028(2) 0.038(2) -0.0029(17) -0.0021(17) 0.0100(17)
C55 0.0234(19) 0.020(2) 0.049(2) 0.0005(17) -0.0054(17) 0.0017(15)
C56 0.0140(16) 0.0216(19) 0.036(2) 0.0044(15) -0.0033(14) 0.0022(14)
C57 0.0210(18) 0.021(2) 0.047(2) 0.0047(17) 0.0077(16) 0.0008(15)
C58 0.028(2) 0.070(4) 0.070(3) 0.038(3) -0.010(2) -0.018(2)
C59 0.028(2) 0.076(3) 0.037(2) 0.018(2) -0.0025(18) -0.013(2)
C60 0.0169(17) 0.030(2) 0.0254(18) 0.0042(15) 0.0018(14) 0.0016(15)
C61 0.042(2) 0.028(2) 0.029(2) 0.0045(16) -0.0029(17) 0.0032(17)
C62 0.021(2) 0.049(3) 0.045(2) 0.006(2) 0.0121(17) -0.0031(18)
C63 0.0215(18) 0.032(2) 0.0167(16) -0.0005(14) -0.0005(13) -0.0038(15)
C64 0.0257(19) 0.045(3) 0.0226(18) 0.0024(16) 0.0006(15) -0.0079(17)
C65 0.029(2) 0.062(3) 0.026(2) -0.0012(19) 0.0072(16) -0.010(2)
C66 0.030(2) 0.064(3) 0.024(2) -0.0010(19) 0.0045(16) 0.006(2)
C67 0.043(2) 0.048(3) 0.0190(18) -0.0031(17) -0.0014(17) 0.011(2)
C68 0.033(2) 0.040(2) 0.0149(16) -0.0029(15) -0.0013(14) -0.0027(17)
C69 0.061(3) 0.030(2) 0.0167(18) -0.0030(15) 0.0037(17) -0.0075(19)
C70 0.083(4) 0.030(2) 0.039(2) -0.0084(19) -0.008(2) -0.007(2)
C71 0.051(3) 0.044(3) 0.044(3) -0.005(2) 0.017(2) -0.018(2)
C72 0.041(2) 0.044(3) 0.036(2) -0.0051(19) 0.0186(18) -0.021(2)
C73 0.078(4) 0.053(3) 0.043(3) 0.009(2) -0.014(2) -0.036(3)
C74 0.038(3) 0.043(3) 0.065(3) -0.004(2) -0.004(2) -0.005(2)
C75 0.041(2) 0.026(2) 0.031(2) 0.0010(16) -0.0026(17) 0.0111(17)
C76 0.059(3) 0.021(2) 0.033(2) 0.0016(16) 0.0005(19) 0.0051(19)
C77 0.081(4) 0.029(2) 0.032(2) -0.0050(18) -0.003(2) 0.017(2)
C78 0.036(2) 0.045(3) 0.062(3) 0.007(2) -0.006(2) 0.015(2)
C79 0.0206(19) 0.035(2) 0.040(2) 0.0000(17) -0.0055(16) -0.0094(16)
C80 0.024(2) 0.082(4) 0.062(3) -0.006(3) 0.002(2) -0.023(2)
C81 0.046(3) 0.040(3) 0.087(4) 0.008(3) -0.043(3) -0.010(2)
C82 0.035(2) 0.046(3) 0.057(3) -0.013(2) -0.016(2) -0.005(2)
C83 0.0184(18) 0.032(2) 0.0267(19) -0.0043(15) 0.0031(14) 0.0020(15)
C84 0.031(2) 0.040(3) 0.045(2) -0.0153(19) -0.0062(18) 0.0066(18)
C85 0.034(2) 0.053(3) 0.047(3) 0.000(2) 0.0184(19) 0.010(2)
C86 0.031(2) 0.036(2) 0.038(2) -0.0027(18) 0.0004(17) 0.0085(17)
C87 0.0144(16) 0.0247(19) 0.0274(18) -0.0014(15) 0.0002(14) -0.0062(14)
C88 0.027(2) 0.030(2) 0.037(2) -0.0025(17) -0.0023(16) -0.0070(16)
C89 0.0220(19) 0.038(2) 0.034(2) 0.0033(17) 0.0024(16) -0.0104(16)
C90 0.0172(17) 0.031(2) 0.0305(19) -0.0006(16) -0.0018(14) -0.0017(15)
C91 0.032(3) 0.050(4) 0.047(4) 0.004(3) -0.006(3) 0.008(3)
C92 0.028(4) 0.050(4) 0.047(4) -0.004(3) -0.010(3) 0.007(3)
C93 0.029(5) 0.047(4) 0.051(5) -0.002(3) -0.004(4) 0.008(3)
C94 0.038(4) 0.049(4) 0.047(5) -0.001(4) -0.002(3) 0.002(3)
C95 0.039(4) 0.052(4) 0.049(4) -0.010(3) -0.001(4) -0.004(4)
C96 0.035(5) 0.047(3) 0.051(4) -0.006(3) -0.004(4) 0.000(3)
C97 0.057(7) 0.060(8) 0.086(7) 0.001(7) 0.029(6) 0.006(6)
C191 0.034(3) 0.051(4) 0.047(4) 0.005(3) -0.003(3) 0.006(3)
C192 0.026(4) 0.046(3) 0.040(4) -0.001(3) -0.003(3) 0.011(3)
C193 0.033(4) 0.045(4) 0.046(5) -0.001(3) -0.002(4) 0.004(3)
C194 0.038(4) 0.051(4) 0.047(5) -0.003(4) 0.003(3) -0.001(3)
C195 0.038(4) 0.053(3) 0.053(4) -0.009(3) -0.001(3) 0.001(3)
C196 0.031(4) 0.044(3) 0.052(4) -0.003(3) -0.004(3) 0.007(3)
C197 0.060(6) 0.052(7) 0.052(5) 0.018(5) 0.007(4) 0.012(5)
C98 0.152(6) 0.129(6) 0.161(6) -0.006(5) 0.003(5) 0.030(5)
C99 0.147(7) 0.132(6) 0.158(6) -0.011(6) 0.010(6) 0.033(5)
C100 0.154(6) 0.141(6) 0.160(6) -0.006(5) 0.008(5) 0.028(5)
C101 0.158(6) 0.142(6) 0.165(6) -0.004(5) 0.012(5) 0.026(5)
C102 0.161(6) 0.144(6) 0.167(6) -0.003(5) 0.007(5) 0.030(5)
C103 0.163(6) 0.142(6) 0.168(6) -0.003(5) 0.004(5) 0.034(5)
C104 0.153(10) 0.103(9) 0.151(7) -0.038(7) -0.015(7) 0.045(8)
C198 0.159(6) 0.141(6) 0.165(6) -0.005(6) 0.006(5) 0.029(5)
C199 0.158(6) 0.142(6) 0.165(6) -0.007(5) 0.008(5) 0.028(5)
C200 0.159(6) 0.143(6) 0.165(6) -0.006(5) 0.008(5) 0.027(5)
C201 0.158(6) 0.144(7) 0.165(6) -0.008(6) 0.007(6) 0.028(6)
C202 0.160(7) 0.146(7) 0.166(7) -0.005(7) 0.007(6) 0.028(6)
C203 0.160(6) 0.146(7) 0.165(7) -0.004(6) 0.006(5) 0.028(6)
C204 0.151(9) 0.117(11) 0.158(8) -0.015(10) 0.001(8) 0.036(10)
C298 0.158(6) 0.141(6) 0.167(6) -0.008(5) 0.005(5) 0.029(5)
C299 0.161(7) 0.145(7) 0.167(7) -0.010(7) 0.008(6) 0.024(6)
C300 0.162(7) 0.147(7) 0.167(7) -0.009(7) 0.008(6) 0.026(6)
C301 0.160(7) 0.144(7) 0.165(7) -0.007(6) 0.009(6) 0.029(6)
C302 0.159(6) 0.143(7) 0.166(6) -0.006(6) 0.007(6) 0.030(6)
C303 0.159(6) 0.143(6) 0.165(6) -0.005(6) 0.005(5) 0.028(5)
C304 0.153(9) 0.130(10) 0.164(7) -0.013(9) -0.003(8) 0.020(9)
C105 0.137(5) 0.045(4) 0.075(4) -0.020(3) -0.001(4) -0.030(4)
C106 0.131(5) 0.048(5) 0.073(5) -0.026(4) 0.011(4) -0.019(4)
C107 0.131(5) 0.052(4) 0.068(4) -0.020(3) 0.005(4) -0.033(4)
C108 0.123(5) 0.050(4) 0.071(4) -0.019(4) -0.003(4) -0.042(4)
C109 0.128(5) 0.052(4) 0.077(4) -0.018(4) 0.001(4) -0.043(4)
C110 0.137(5) 0.052(4) 0.075(4) -0.008(4) 0.001(4) -0.042(4)
C111 0.155(8) 0.063(8) 0.088(8) -0.011(7) 0.024(7) 0.021(8)
C205 0.134(5) 0.051(4) 0.075(4) -0.012(4) 0.003(4) -0.038(4)
C206 0.134(5) 0.049(4) 0.074(4) -0.018(4) 0.003(4) -0.033(4)
C207 0.125(5) 0.049(5) 0.069(4) -0.020(4) 0.001(4) -0.040(4)
C208 0.124(5) 0.051(5) 0.073(4) -0.017(4) 0.002(4) -0.042(4)
C209 0.125(5) 0.051(5) 0.073(4) -0.018(4) 0.002(4) -0.044(4)
C210 0.131(5) 0.052(5) 0.075(4) -0.016(4) 0.001(4) -0.041(4)
C211 0.152(9) 0.076(9) 0.089(7) -0.004(7) 0.001(8) -0.018(8)
C305 0.126(5) 0.051(4) 0.075(4) -0.018(3) 0.006(3) -0.043(3)
C306 0.138(5) 0.051(4) 0.073(4) -0.008(3) 0.001(4) -0.048(4)
C307 0.140(5) 0.048(4) 0.078(5) -0.012(4) -0.002(4) -0.027(4)
C308 0.132(5) 0.048(4) 0.068(4) -0.022(4) 0.003(4) -0.027(4)
C309 0.126(5) 0.048(4) 0.068(4) -0.017(3) 0.001(4) -0.035(4)
C310 0.120(5) 0.046(4) 0.070(4) -0.019(3) -0.002(3) -0.045(4)
C311 0.145(7) 0.083(8) 0.117(8) -0.050(7) 0.044(6) -0.054(6)

loop_
_atom_type_symbol
_atom_type_description
_atom_type_scat_dispersion_real
_atom_type_scat_dispersion_imag
_atom_type_scat_source
C C 0.0033 0.0016 'International Tables Vol C Tables 4.2.6.8 and 6.1.1.4'
H H 0.0000 0.0000 'International Tables Vol C Tables 4.2.6.8 and 6.1.1.4'
N N 0.0061 0.0033 'International Tables Vol C Tables 4.2.6.8 and 6.1.1.4'
O O 0.0106 0.0060 'International Tables Vol C Tables 4.2.6.8 and 6.1.1.4'
Al Al 0.0645 0.0514 'International Tables Vol C Tables 4.2.6.8 and 6.1.1.4'
Si Si 0.0817 0.0704 'International Tables Vol C Tables 4.2.6.8 and 6.1.1.4'
Zr Zr -2.9673 0.5597 'International Tables Vol C Tables 4.2.6.8 and 6.1.1.4'

loop_
_geom_angle_atom_site_label_1
_geom_angle_atom_site_label_2
_geom_angle_atom_site_label_3
_geom_angle
O2 Zr1 O6 104.65(9)
O2 Zr1 O10 110.44(9)
O6 Zr1 O10 112.44(10)
O2 Zr1 O14 113.10(10)
O6 Zr1 O14 111.20(9)
O10 Zr1 O14 105.20(9)
O1 Si1 O3 109.15(12)
O1 Si1 O4 111.56(12)
O3 Si1 O4 111.01(12)
O1 Si1 O2 110.97(12)
O3 Si1 O2 108.10(12)
O4 Si1 O2 105.97(12)
O5 Si2 O8 107.30(12)
O5 Si2 O7 111.51(13)
O8 Si2 O7 106.61(13)
O5 Si2 O6 110.96(12)
O8 Si2 O6 110.05(12)
O7 Si2 O6 110.27(13)
O9 Si3 O10 111.05(12)
O9 Si3 O12 111.36(13)
O10 Si3 O12 106.14(12)
O9 Si3 O11 109.41(13)
O10 Si3 O11 108.80(13)
O12 Si3 O11 110.01(13)
O13 Si4 O16 107.97(12)
O13 Si4 O15 113.05(12)
O16 Si4 O15 104.80(12)
O13 Si4 O14 109.69(12)
O16 Si4 O14 111.30(12)
O15 Si4 O14 109.95(12)
O5 Al1 O1 113.37(11)
O5 Al1 N1 108.67(12)
O1 Al1 N1 115.50(12)
O5 Al1 N2 115.36(12)
O1 Al1 N2 105.58(12)
N1 Al1 N2 97.51(12)
O13 Al2 O9 113.36(12)
O13 Al2 N3 110.03(12)
O9 Al2 N3 114.58(12)
O13 Al2 N4 113.43(12)
O9 Al2 N4 107.45(12)
N3 Al2 N4 96.92(13)
Si1 O1 Al1 150.95(15)
Si1 O2 Zr1 158.97(14)
C30 O3 Si1 131.6(2)
C34 O4 Si1 131.8(2)
Si2 O5 Al1 161.69(16)
Si2 O6 Zr1 152.84(14)
C38 O7 Si2 133.3(2)
C42 O8 Si2 132.3(2)
Si3 O9 Al2 158.64(16)
Si3 O10 Zr1 154.97(14)
C75 O11 Si3 128.7(2)
C79 O12 Si3 132.9(2)
Si4 O13 Al2 155.79(16)
Si4 O14 Zr1 157.99(14)
C83 O15 Si4 134.3(2)
C87 O16 Si4 130.1(2)
C2 N1 C6 117.8(3)
C2 N1 Al1 119.0(2)
C6 N1 Al1 123.0(2)
C4 N2 C18 117.1(3)
C4 N2 Al1 119.1(2)
C18 N2 Al1 123.4(2)
C47 N3 C51 115.8(3)
C47 N3 Al2 119.7(2)
C51 N3 Al2 124.6(2)
C49 N4 C63 116.6(3)
C49 N4 Al2 120.5(2)
C63 N4 Al2 122.9(2)
N1 C2 C3 122.8(3)
N1 C2 C1 119.9(3)
C3 C2 C1 117.3(3)
C2 C3 C4 128.0(3)
N2 C4 C3 123.2(3)
N2 C4 C5 121.5(3)
C3 C4 C5 115.2(3)
C11 C6 C7 121.0(3)
C11 C6 N1 118.0(3)
C7 C6 N1 121.0(3)
C8 C7 C6 118.3(3)
C8 C7 C15 119.4(3)
C6 C7 C15 122.3(3)
C9 C8 C7 121.2(4)
C10 C9 C8 120.0(4)
C9 C10 C11 121.2(4)
C10 C11 C6 118.1(3)
C10 C11 C12 118.9(3)
C6 C11 C12 122.8(3)
C11 C12 C13 112.2(3)
C11 C12 C14 110.4(3)
C13 C12 C14 110.2(3)
C16 C15 C7 110.7(3)
C16 C15 C17 110.2(3)
C7 C15 C17 111.8(3)
C23 C18 C19 121.4(3)
C23 C18 N2 119.7(3)
C19 C18 N2 118.8(3)
C20 C19 C18 117.4(3)
C20 C19 C27 120.0(3)
C18 C19 C27 122.5(3)
C21 C20 C19 122.1(4)
C22 C21 C20 119.3(3)
C21 C22 C23 122.2(4)
C22 C23 C18 117.5(3)
C22 C23 C24 118.6(3)
C18 C23 C24 123.9(3)
C25 C24 C23 111.0(3)
C25 C24 C26 107.4(3)
C23 C24 C26 112.4(3)
C19 C27 C29 110.8(3)
C19 C27 C28 113.3(3)
C29 C27 C28 110.7(4)
O3 C30 C32 111.8(3)
O3 C30 C31 105.5(3)
C32 C30 C31 110.3(3)
O3 C30 C33 108.5(3)
C32 C30 C33 110.3(3)
C31 C30 C33 110.3(3)
O4 C34 C36 109.2(3)
O4 C34 C37 111.7(3)
C36 C34 C37 109.9(3)
O4 C34 C35 104.1(3)
C36 C34 C35 110.6(3)
C37 C34 C35 111.1(3)
O7 C38 C41 106.5(3)
O7 C38 C39 107.3(3)
C41 C38 C39 110.9(3)
O7 C38 C40 112.1(3)
C41 C38 C40 109.3(4)
C39 C38 C40 110.7(4)
O8 C42 C45 111.4(3)
O8 C42 C43 105.6(3)
C45 C42 C43 111.0(3)
O8 C42 C44 107.9(3)
C45 C42 C44 110.5(3)
C43 C42 C44 110.3(3)
N3 C47 C48 123.1(3)
N3 C47 C46 120.0(3)
C48 C47 C46 116.8(3)
C47 C48 C49 127.3(3)
N4 C49 C48 123.2(3)
N4 C49 C50 120.9(3)
C48 C49 C50 115.9(3)
C52 C51 C56 120.8(3)
C52 C51 N3 120.8(3)
C56 C51 N3 118.4(3)
C53 C52 C51 118.8(3)
C53 C52 C60 119.7(3)
C51 C52 C60 121.4(3)
C54 C53 C52 121.2(3)
C55 C54 C53 119.6(4)
C54 C55 C56 121.6(4)
C55 C56 C51 117.9(3)
C55 C56 C57 120.0(3)
C51 C56 C57 122.1(3)
C59 C57 C58 110.2(3)
C59 C57 C56 111.5(3)
C58 C57 C56 112.0(3)
C52 C60 C61 109.2(3)
C52 C60 C62 113.2(3)
C61 C60 C62 110.5(3)
C64 C63 C68 122.0(3)
C64 C63 N4 119.2(3)
C68 C63 N4 118.7(3)
C65 C64 C63 117.8(4)
C65 C64 C72 119.4(3)
C63 C64 C72 122.8(3)
C66 C65 C64 121.4(4)
C65 C66 C67 119.7(4)
C66 C67 C68 122.0(4)
C67 C68 C63 117.0(4)
C67 C68 C69 120.6(4)
C63 C68 C69 122.5(3)
C70 C69 C68 112.7(4)
C70 C69 C71 108.9(3)
C68 C69 C71 114.4(3)
C64 C72 C74 113.4(3)
C64 C72 C73 110.1(4)
C74 C72 C73 110.5(3)
O11 C75 C78 107.9(3)
O11 C75 C76 112.4(3)
C78 C75 C76 110.6(3)
O11 C75 C77 106.3(3)
C78 C75 C77 109.9(4)
C76 C75 C77 109.6(3)
O12 C79 C81 110.6(3)
O12 C79 C82 110.7(3)
C81 C79 C82 109.8(4)
O12 C79 C80 104.5(3)
C81 C79 C80 110.9(4)
C82 C79 C80 110.2(4)
O15 C83 C86 109.1(3)
O15 C83 C85 105.4(3)
C86 C83 C85 110.7(3)
O15 C83 C84 110.2(3)
C86 C83 C84 111.3(3)
C85 C83 C84 110.0(3)
O16 C87 C88 106.5(3)
O16 C87 C90 110.4(3)
C88 C87 C90 110.0(3)
O16 C87 C89 108.9(3)
C88 C87 C89 109.7(3)
C90 C87 C89 111.3(3)
C92 C91 C96 119.9(5)
C92 C91 C97 120.0(4)
C96 C91 C97 120.1(4)
C91 C92 C93 120.1(5)
C94 C93 C92 120.0(5)
C95 C94 C93 119.9(5)
C94 C95 C96 120.0(5)
C91 C96 C95 120.1(5)
C192 C191 C196 120.0(5)
C192 C191 C197 120.2(4)
C196 C191 C197 119.8(4)
C191 C192 C193 120.1(5)
C192 C193 C194 120.0(5)
C195 C194 C193 119.7(5)
C194 C195 C196 120.5(5)
C191 C196 C195 119.7(5)
C99 C98 C103 119.8(6)
C99 C98 C104 120.3(4)
C103 C98 C104 119.9(4)
C98 C99 C100 119.4(6)
C99 C100 C101 121.1(6)
C102 C101 C100 119.1(6)
C101 C102 C103 120.4(6)
C102 C103 C98 120.1(6)
C203 C198 C199 119.8(6)
C203 C198 C204 120.2(4)
C199 C198 C204 120.1(4)
C200 C199 C198 119.9(6)
C199 C200 C201 120.5(6)
C200 C201 C202 119.6(6)
C201 C202 C203 119.9(6)
C198 C203 C202 120.3(6)
C299 C298 C303 120.0(6)
C299 C298 C304 120.1(4)
C303 C298 C304 119.9(4)
C298 C299 C300 120.1(6)
C299 C300 C301 120.1(6)
C302 C301 C300 119.5(6)
C301 C302 C303 120.6(6)
C298 C303 C302 119.7(6)
C110 C105 C106 120.3(6)
C110 C105 C111 119.7(4)
C106 C105 C111 120.0(4)
C105 C106 C107 119.0(6)
C108 C107 C106 120.7(6)
C107 C108 C109 120.2(6)
C110 C109 C108 119.1(6)
C109 C110 C105 120.6(6)
C206 C205 C210 119.9(6)
C206 C205 C211 120.1(4)
C210 C205 C211 120.0(4)
C207 C206 C205 119.7(6)
C208 C207 C206 120.4(6)
C207 C208 C209 120.1(6)
C208 C209 C210 119.7(6)
C209 C210 C205 120.2(6)
C306 C305 C310 120.9(6)
C306 C305 C311 119.7(4)
C310 C305 C311 119.4(4)
C305 C306 C307 120.0(6)
C308 C307 C306 119.2(6)
C309 C308 C307 120.2(6)
C310 C309 C308 120.7(6)
C309 C310 C305 119.0(6)

loop_
_geom_bond_atom_site_label_1
_geom_bond_atom_site_label_2
_geom_bond_distance
Zr1 O2 1.928(2)
Zr1 O6 1.943(2)
Zr1 O10 1.943(2)
Zr1 O14 1.950(2)
Si1 O1 1.603(2)
Si1 O3 1.624(2)
Si1 O4 1.624(2)
Si1 O2 1.627(2)
Si2 O5 1.592(2)
Si2 O8 1.614(2)
Si2 O7 1.624(2)
Si2 O6 1.636(2)
Si3 O9 1.600(2)
Si3 O10 1.625(2)
Si3 O12 1.626(2)
Si3 O11 1.632(2)
Si4 O13 1.599(2)
Si4 O16 1.624(2)
Si4 O15 1.630(2)
Si4 O14 1.631(2)
Al1 O5 1.698(2)
Al1 O1 1.713(2)
Al1 N1 1.906(3)
Al1 N2 1.916(3)
Al2 O13 1.706(2)
Al2 O9 1.718(2)
Al2 N3 1.896(3)
Al2 N4 1.910(3)
O3 C30 1.456(4)
O4 C34 1.445(4)
O7 C38 1.439(4)
O8 C42 1.437(4)
O11 C75 1.451(4)
O12 C79 1.438(4)
O15 C83 1.432(4)
O16 C87 1.448(4)
N1 C2 1.343(4)
N1 C6 1.457(4)
N2 C4 1.330(4)
N2 C18 1.461(4)
N3 C47 1.348(4)
N3 C51 1.459(4)
N4 C49 1.344(4)
N4 C63 1.458(4)
C1 C2 1.513(5)
C2 C3 1.382(5)
C3 C4 1.409(5)
C4 C5 1.505(5)
C6 C11 1.401(5)
C6 C7 1.403(5)
C7 C8 1.389(5)
C7 C15 1.513(5)
C8 C9 1.377(6)
C9 C10 1.375(6)
C10 C11 1.395(5)
C11 C12 1.516(5)
C12 C13 1.521(5)
C12 C14 1.529(5)
C15 C16 1.510(5)
C15 C17 1.523(5)
C18 C23 1.408(5)
C18 C19 1.409(5)
C19 C20 1.394(5)
C19 C27 1.506(5)
C20 C21 1.374(6)
C21 C22 1.371(6)
C22 C23 1.391(5)
C23 C24 1.519(5)
C24 C25 1.511(5)
C24 C26 1.530(6)
C27 C29 1.523(6)
C27 C28 1.525(5)
C30 C32 1.509(5)
C30 C31 1.520(5)
C30 C33 1.522(5)
C34 C36 1.517(5)
C34 C37 1.522(5)
C34 C35 1.525(5)
C38 C41 1.503(5)
C38 C39 1.513(5)
C38 C40 1.525(5)
C42 C45 1.517(5)
C42 C43 1.520(6)
C42 C44 1.521(5)
C46 C47 1.511(5)
C47 C48 1.385(5)
C48 C49 1.393(5)
C49 C50 1.509(5)
C51 C52 1.401(5)
C51 C56 1.409(5)
C52 C53 1.383(5)
C52 C60 1.515(5)
C53 C54 1.379(5)
C54 C55 1.379(5)
C55 C56 1.389(5)
C56 C57 1.518(5)
C57 C59 1.511(5)
C57 C58 1.517(6)
C60 C61 1.520(5)
C60 C62 1.529(5)
C63 C64 1.399(5)
C63 C68 1.405(5)
C64 C65 1.394(5)
C64 C72 1.515(6)
C65 C66 1.372(6)
C66 C67 1.376(6)
C67 C68 1.396(5)
C68 C69 1.522(5)
C69 C70 1.511(6)
C69 C71 1.529(6)
C72 C74 1.526(6)
C72 C73 1.528(6)
C75 C78 1.508(6)
C75 C76 1.525(5)
C75 C77 1.529(5)
C79 C81 1.503(6)
C79 C82 1.516(6)
C79 C80 1.517(6)
C83 C86 1.510(5)
C83 C85 1.519(5)
C83 C84 1.524(5)
C87 C88 1.510(5)
C87 C90 1.522(5)
C87 C89 1.530(5)
C91 C92 1.394(5)
C91 C96 1.394(5)
C91 C97 1.538(5)
C92 C93 1.398(5)
C93 C94 1.398(5)
C94 C95 1.395(5)
C95 C96 1.398(5)
C191 C192 1.392(4)
C191 C196 1.396(4)
C191 C197 1.534(5)
C192 C193 1.397(4)
C193 C194 1.398(4)
C194 C195 1.392(5)
C195 C196 1.397(4)
C98 C99 1.396(5)
C98 C103 1.400(5)
C98 C104 1.545(5)
C99 C100 1.396(5)
C100 C101 1.398(5)
C101 C102 1.389(5)
C102 C103 1.397(5)
C198 C203 1.401(5)
C198 C199 1.401(5)
C198 C204 1.552(5)
C199 C200 1.398(5)
C200 C201 1.401(5)
C201 C202 1.401(5)
C202 C203 1.403(5)
C298 C299 1.398(5)
C298 C303 1.399(5)
C298 C304 1.546(5)
C299 C300 1.399(5)
C300 C301 1.402(5)
C301 C302 1.396(5)
C302 C303 1.400(5)
C105 C110 1.398(5)
C105 C106 1.399(5)
C105 C111 1.546(5)
C106 C107 1.400(5)
C107 C108 1.396(5)
C108 C109 1.400(5)
C109 C110 1.397(5)
C205 C206 1.402(5)
C205 C210 1.403(5)
C205 C211 1.550(5)
C206 C207 1.399(5)
C207 C208 1.399(5)
C208 C209 1.400(5)
C209 C210 1.402(5)
C305 C306 1.396(5)
C305 C310 1.396(5)
C305 C311 1.543(5)
C306 C307 1.402(5)
C307 C308 1.401(5)
C308 C309 1.397(5)
C309 C310 1.395(5)
